data_4101528
loop_
_publ_author_name
'Dorset, Douglas L'
'Kennedy, Gordon J'
'Strohmaier, Karl G'
'Diaz-Caba\~nas, Maria J'
'Rey, Fernando'
'Corma, Avelino'

_publ_section_title
;
 P-derived organic cations as structure-directing agents: synthesis of
 a high-silica zeolite (ITQ-27) with a two-dimensional 12-ring channel
 system.
;
_journal_issue 27
_journal_name_full 'Journal of the American Chemical Society'
_journal_page_first 8862
_journal_page_last 8867
_journal_paper_doi 10.1021/ja061206o
_journal_volume 128
_journal_year 2006
_chemical_compound_source Synthetic
_chemical_formula_structural Al5Si147O304
_chemical_formula_sum 'O38 Si19'
_chemical_formula_weight 1141.60
_chemical_name_common ITQ-27
_chemical_name_systematic silicogermanate
_space_group_IT_number 69
_symmetry_cell_setting orthorhombic
_symmetry_Int_Tables_number 69
_symmetry_space_group_name_Hall '-F 2 2'
_symmetry_space_group_name_H-M 'F m m m'
_audit_creation_date 'Feb 6, 2006'
_audit_creation_method 'from EXP file using GSAS2CIF'
_audit_update_record ' 2006-02-06T10:17  Initial CIF as created by GSAS2CIF'
_cell_angle_alpha 90.0
_cell_angle_beta 90.0
_cell_angle_gamma 90.0
_cell_formula_units_Z 8
_cell_length_a 27.7508(5)
_cell_length_b 25.2969(7)
_cell_length_c 13.7923(4)
_cell_measurement_temperature 298
_cell_volume 9682.3(3)
_computing_structure_refinement GSAS
_computing_structure_solution FOCUS
_diffrn_radiation_polarisn_ratio 0.93
_diffrn_radiation_probe x-ray
_diffrn_radiation_wavelength 0.8702
_diffrn_source Synchrotron
_exptl_absorpt_process_details
;   GSAS Absorption/surface roughness correction: function number 0
 No correction is applied.
;
_exptl_crystal_density_diffrn 1.565
_pd_block_id 2006-02-06T10:17|ITQ27SYN|r,_Douglas_L._Dorset|Brookhaven_X10B
_pd_calc_method 'Rietveld Refinement'
_pd_char_colour white
_pd_instr_location 'Brookhaven X10B'
_pd_meas_2theta_range_inc 0.005
_pd_meas_2theta_range_max 51.945
_pd_meas_2theta_range_min 2.0
_pd_meas_number_of_points 9990
_pd_phase_name 'itq27 synchrotron'
_pd_proc_2theta_range_inc 0.005
_pd_proc_2theta_range_max 51.945
_pd_proc_2theta_range_min 2.0
_pd_proc_info_datetime 2006-02-06T10:17:57
_pd_proc_ls_background_function
;   GSAS Background function number 1 with 12 terms.
 Shifted Chebyshev function of 1st kind
      1:    106.075     2:   -59.9118     3:    27.4533     4:   -18.9511    
      5:   -2.14558     6:   -3.89957     7:    11.5505     8:   0.380852    
      9:   -6.75093    10:    13.9092    11:   -13.5480    12:    5.40143    
;
_pd_proc_ls_peak_cutoff 0.00100
_pd_proc_ls_profile_function
;
 CW Profile function number 2 with  18 terms
 Profile coefficients for Simpson's rule integration of pseudovoigt function
 C.J. Howard (1982). J. Appl. Cryst.,15,615-620.
 P. Thompson, D.E. Cox & J.B. Hastings (1987). J. Appl. Cryst.,20,79-83.
 Peak tails are ignored  where the intensity is below 0.0010 times the peak
   Aniso. broadening axis   0.0   0.0   1.0
;
_pd_proc_ls_prof_R_factor 0.0807
_pd_proc_ls_prof_wR_expected 0.0680
_pd_proc_ls_prof_wR_factor 0.1150
_pd_proc_number_of_points 9990
_refine_ls_goodness_of_fit_all 1.95
_refine_ls_matrix_type full
_refine_ls_number_parameters 60
_refine_ls_number_restraints 0
_refine_ls_R_Fsqd_factor 0.11785
_refine_ls_shift/su_max 0.02
_refine_ls_shift/su_mean 0.00
_reflns_d_resolution_high 0.975
_reflns_d_resolution_low 13.875
_reflns_limit_h_max 28
_reflns_limit_h_min 0
_reflns_limit_k_max 25
_reflns_limit_k_min 0
_reflns_limit_l_max 14
_reflns_limit_l_min 0
_reflns_number_total 1522
_cod_data_source_file ja061206osi20060511_030112.cif
_cod_data_source_block ITQ27SYN_publ
_cod_depositor_comments
;
The following automatic conversions were performed:
'_geom_bond_publ_flag' value 'N' changed to 'n' according to
'/home/saulius/struct/CIF-dictionaries/cif_core.dic' dictionary named
'cif_core.dic' version 2.4.1 from 2010-06-29 (70
times).

'_geom_angle_publ_flag' value 'N' changed to 'n' according to
'/home/saulius/struct/CIF-dictionaries/cif_core.dic' dictionary named
'cif_core.dic' version 2.4.1 from 2010-06-29 (57 times).

Automatic conversion script
Id: cif_fix_enum 1527 2010-12-29 10:47:43Z saulius 
;
_cod_original_sg_symbol_H-M Fmmm
_cod_database_code 4101528
_cod_database_fobs_code 4101528

loop_
_symmetry_equiv_pos_site_id
_symmetry_equiv_pos_as_xyz
1 +x,+y,+z
2 -x,+y,+z
3 +x,-y,+z
4 -x,-y,+z
-1 -x,-y,-z
-2 +x,-y,-z
-3 -x,+y,-z
-4 +x,+y,-z
101 +x,+y+1/2,+z+1/2
102 -x,+y+1/2,+z+1/2
103 +x,-y+1/2,+z+1/2
104 -x,-y+1/2,+z+1/2
-101 -x,-y+1/2,-z+1/2
-102 +x,-y+1/2,-z+1/2
-103 -x,+y+1/2,-z+1/2
-104 +x,+y+1/2,-z+1/2
201 +x+1/2,+y,+z+1/2
202 -x+1/2,+y,+z+1/2
203 +x+1/2,-y,+z+1/2
204 -x+1/2,-y,+z+1/2
-201 -x+1/2,-y,-z+1/2
-202 +x+1/2,-y,-z+1/2
-203 -x+1/2,+y,-z+1/2
-204 +x+1/2,+y,-z+1/2
301 +x+1/2,+y+1/2,+z
302 -x+1/2,+y+1/2,+z
303 +x+1/2,-y+1/2,+z
304 -x+1/2,-y+1/2,+z
-301 -x+1/2,-y+1/2,-z
-302 +x+1/2,-y+1/2,-z
-303 -x+1/2,+y+1/2,-z
-304 +x+1/2,+y+1/2,-z

loop_
_atom_site_type_symbol
_atom_site_label
_atom_site_fract_x
_atom_site_fract_y
_atom_site_fract_z
_atom_site_occupancy
_atom_site_thermal_displace_type
_atom_site_U_iso_or_equiv
_atom_site_symmetry_multiplicity
Si SI1 0.14784(19) 0.09954(24) 0.1968(4) 1.0 Uiso 0.0152(12) 32
Si SI2 0.30329(19) 0.0 0.2101(4) 1.0 Uiso 0.0152(12) 16
Si SI3 0.05439(20) 0.06565(17) 0.1128(4) 1.0 Uiso 0.0152(12) 32
Si SI4 0.28005(28) 0.19587(24) 0.0 1.0 Uiso 0.0152(12) 16
Si SI5 0.30680(17) 0.19344(23) 0.2129(4) 1.0 Uiso 0.0152(12) 32
Si SI6 0.20503(25) 0.10108(30) 0.0 1.0 Uiso 0.0152(12) 16
Si SI7 0.2704(4) 0.0 0.0 1.0 Uiso 0.0152(12) 8
O O8 0.09082(21) 0.0951(4) 0.1829(7) 1.0 Uiso 0.0318(20) 32
O O9 0.17252(27) 0.1027(5) 0.09485(33) 1.0 Uiso 0.0318(20) 32
O O10 0.15335(30) 0.15391(29) 0.2514(8) 1.0 Uiso 0.0318(20) 32
O O11 0.16931(32) 0.05189(20) 0.2551(7) 1.0 Uiso 0.0318(20) 32
O O12 0.25 0.0 0.25 1.0 Uiso 0.0318(20) 8
O O13 0.30403(31) 0.0 0.09462(31) 1.0 Uiso 0.0318(20) 16
O O14 0.0575(7) 0.0 0.1204(14) 1.0 Uiso 0.0318(20) 16
O O15 0.0634(6) 0.0831(6) 0.0 1.0 Uiso 0.0318(20) 16
O O16 0.0 0.0841(7) 0.1429(12) 1.0 Uiso 0.0318(20) 16
O O17 0.31258(28) 0.1930(4) 0.90342(29) 1.0 Uiso 0.0318(20) 32
O O18 0.2428(5) 0.14828(33) 0.0 1.0 Uiso 0.0318(20) 16
O O19 0.25 0.25 0.0 1.0 Uiso 0.0318(20) 8
O O20 0.25 0.1846(7) 0.25 1.0 Uiso 0.0318(20) 16
O O21 0.3264(5) 0.25 0.25 1.0 Uiso 0.0318(20) 16
O O22 0.2361(4) 0.05015(20) 0.0 1.0 Uiso 0.0318(20) 16

loop_
_atom_type_symbol
_atom_type_number_in_cell
_atom_type_scat_dispersion_real
_atom_type_scat_dispersion_imag
_atom_type_scat_Cromer_Mann_a1
_atom_type_scat_Cromer_Mann_a2
_atom_type_scat_Cromer_Mann_a3
_atom_type_scat_Cromer_Mann_a4
_atom_type_scat_Cromer_Mann_b1
_atom_type_scat_Cromer_Mann_b2
_atom_type_scat_Cromer_Mann_b3
_atom_type_scat_Cromer_Mann_b4
_atom_type_scat_Cromer_Mann_c
_atom_type_scat_source
Si 152.0 0.105 0.107 6.29150 2.43860 3.03530 32.3337 1.98910 0.67850 1.54100 81.6937 1.14070 International_Tables_Vol_C
O 304.0 0.014 0.009 3.04850 13.2771 2.28680 5.70110 1.54630 0.32390 0.86700 32.9089 0.25080 International_Tables_Vol_C

loop_
_geom_angle_atom_site_label_1
_geom_angle_atom_site_label_2
_geom_angle_atom_site_label_3
_geom_angle
_geom_angle_site_symmetry_1
_geom_angle_site_symmetry_3
_geom_angle_publ_flag
O8 SI1 O9 109.2(5) 1_555 1_555 n
O8 SI1 O10 102.4(5) 1_555 1_555 n
O8 SI1 O11 112.6(6) 1_555 1_555 n
O9 SI1 O10 110.0(6) 1_555 1_555 n
O9 SI1 O11 109.5(6) 1_555 1_555 n
O10 SI1 O11 112.9(5) 1_555 1_555 n
O11 SI2 O11 111.2(7) -201_445 -203_445 n
O11 SI2 O12 110.0(4) -201_445 1_555 n
O11 SI2 O13 107.2(4) -201_555 1_555 n
O11 SI2 O12 110.0(4) -203_445 1_555 n
O11 SI2 O13 107.2(4) -203_555 1_555 n
O12 SI2 O13 111.1(5) 1_555 1_555 n
O8 SI3 O14 113.4(6) 1_555 1_555 n
O8 SI3 O15 110.8(5) 1_555 1_555 n
O8 SI3 O16 107.5(4) 1_555 1_555 n
O14 SI3 O15 108.7(5) 1_555 1_555 n
O14 SI3 O16 108.4(5) 1_555 1_555 n
O15 SI3 O16 107.8(5) 1_555 1_555 n
O17 SI4 O17 111.6(6) 1_554 -4_556 n
O17 SI4 O18 109.3(5) 1_554 1_555 n
O17 SI4 O19 109.3(4) 1_554 1_555 n
O17 SI4 O18 109.3(5) -4_556 1_555 n
O17 SI4 O19 109.3(4) -4_556 1_555 n
O18 SI4 O19 108.0(6) 1_555 1_555 n
O10 SI5 O17 103.7(5) -203_555 -4_556 n
O10 SI5 O20 118.9(6) -203_555 1_555 n
O10 SI5 O21 103.2(5) -203_555 1_555 n
O17 SI5 O20 113.4(4) -4_556 1_555 n
O17 SI5 O21 106.7(5) -4_556 1_555 n
O20 SI5 O21 109.9(5) 1_555 1_555 n
O9 SI6 O9 110.8(6) 1_555 -4_555 n
O9 SI6 O18 110.8(5) 1_555 1_555 n
O9 SI6 O22 109.7(5) 1_555 1_555 n
O9 SI6 O18 110.8(5) -4_555 1_555 n
O9 SI6 O22 109.7(5) -4_555 1_555 n
O18 SI6 O22 104.9(6) 1_555 1_555 n
O13 SI7 O13 108.9(6) 1_555 -2_555 n
O13 SI7 O22 110.41(19) 1_555 1_555 n
O13 SI7 O22 110.41(19) 1_555 3_555 n
O13 SI7 O22 110.41(19) -2_555 1_555 n
O13 SI7 O22 110.41(19) -2_555 3_555 n
O22 SI7 O22 106.3(7) 1_555 3_555 n
SI1 O8 SI3 137.6(7) 1_555 1_555 n
SI1 O9 SI6 170.3(6) 1_555 1_555 n
SI1 O10 SI5 140.7(7) 1_555 -203_454 n
SI1 O11 SI2 166.2(8) 1_555 -201_544 n
SI2 O12 SI2 179.972 1_555 -201_544 n
SI2 O13 SI7 143.7(5) 1_555 1_555 n
SI3 O14 SI3 170.7(12) 1_555 3_555 n
SI3 O15 SI3 143.8(10) 1_555 -4_555 n
SI3 O16 SI3 135.1(9) 1_555 2_555 n
SI4 O17 SI5 140.1(5) 1_556 -4_556 n
SI4 O18 SI6 179.397(11) 1_555 1_555 n
SI4 O19 SI4 180.0 1_555 304_555 n
SI5 O20 SI5 164.7(11) 1_555 -203_454 n
SI5 O21 SI5 140.6(10) 1_555 -102_454 n
SI6 O22 SI7 177.0(7) 1_555 1_555 n

loop_
_geom_bond_atom_site_label_1
_geom_bond_atom_site_label_2
_geom_bond_distance
_geom_bond_site_symmetry_2
_geom_bond_publ_flag
SI1 SI3 2.967(8) 1_555 n
SI1 SI5 2.962(8) -203_454 n
SI1 O8 1.598(5) 1_555 n
SI1 O9 1.566(5) 1_555 n
SI1 O10 1.576(5) 1_555 n
SI1 O11 1.567(5) 1_555 n
SI2 SI7 3.039(6) 1_555 n
SI2 O11 1.5911(34) -201_454 n
SI2 O11 1.5911(34) -203_454 n
SI2 O12 1.578(5) 1_555 n
SI2 O13 1.593(5) 1_555 n
SI3 SI1 2.967(8) 1_555 n
SI3 SI3 3.019(11) 2_555 n
SI3 O8 1.584(5) 1_555 n
SI3 O14 1.666(4) 1_555 n
SI3 O15 1.637(5) 1_555 n
SI3 O16 1.633(5) 1_555 n
SI4 SI5 3.030(6) 1_555 n
SI4 SI5 3.030(6) -4_555 n
SI4 O17 1.611(4) 1_554 n
SI4 O17 1.611(4) -4_556 n
SI4 O18 1.587(5) 1_555 n
SI4 O19 1.603(5) 1_555 n
SI5 SI1 2.962(8) -203_454 n
SI5 SI4 3.030(6) 1_555 n
SI5 SI5 3.039(11) -102_544 n
SI5 O10 1.570(5) -203_454 n
SI5 O17 1.613(5) -4_556 n
SI5 O20 1.672(4) 1_555 n
SI5 O21 1.614(5) 1_555 n
SI6 O9 1.5896(34) 1_555 n
SI6 O9 1.5896(34) -4_555 n
SI6 O18 1.588(5) 1_555 n
SI6 O22 1.551(5) 1_555 n
SI7 SI2 3.039(6) 1_555 n
SI7 SI2 3.039(6) -2_555 n
SI7 O13 1.604(4) 1_555 n
SI7 O13 1.604(4) -2_555 n
SI7 O22 1.585(4) 1_555 n
SI7 O22 1.585(4) 3_555 n
O8 SI1 1.598(5) 1_555 n
O8 SI3 1.584(5) 1_555 n
O9 SI1 1.566(5) 1_555 n
O9 SI6 1.5896(34) 1_555 n
O10 SI1 1.576(5) 1_555 n
O10 SI5 1.570(5) -203_454 n
O11 SI1 1.567(5) 1_555 n
O11 SI2 1.5911(34) -201_454 n
O12 SI2 1.578(5) 1_555 n
O12 SI2 1.578(5) -201_454 n
O13 SI2 1.593(5) 1_555 n
O13 SI7 1.604(4) 1_555 n
O14 SI3 1.666(4) 1_555 n
O14 SI3 1.666(4) 3_555 n
O15 SI3 1.637(5) 1_555 n
O15 SI3 1.637(5) -4_555 n
O16 SI3 1.633(5) 1_555 n
O16 SI3 1.633(5) 2_555 n
O17 SI4 1.611(4) 1_556 n
O17 SI5 1.613(5) -4_556 n
O18 SI4 1.587(5) 1_555 n
O18 SI6 1.588(5) 1_555 n
O19 SI4 1.603(5) 1_555 n
O19 SI4 1.603(5) 304_555 n
O20 SI5 1.672(4) 1_555 n
O20 SI5 1.672(4) -203_454 n
O21 SI5 1.614(5) 1_555 n
O21 SI5 1.614(5) -102_544 n
O22 SI6 1.551(5) 1_555 n
O22 SI7 1.585(4) 1_555 n
